data_7208189
loop_
_publ_author_name
'Arhangelskis, Mihails'
'Lloyd, Gareth O.'
'Jones, William'

_publ_section_title
;
 Mechanochemical synthesis of pyrazine:dicarboxylic acid cocrystals and a
 study of dissociation by quantitative phase analysis
;
_journal_issue 16
_journal_name_full CrystEngComm
_journal_page_first 5203
_journal_paper_doi 10.1039/c2ce25121c
_journal_volume 14
_journal_year 2012
_chemical_formula_iupac 'C8 H6 O4, C4 H4 N2'
_chemical_formula_moiety 'C8 H6 O4, C4 H4 N2'
_chemical_formula_structural 'C8 H6 O4, C4 H4 N2'
_chemical_formula_sum 'C12 H10 N2 O4'
_chemical_formula_weight 246.22
_chemical_name_common 'pyrazine:phtalic acid cocrystal'
_chemical_name_systematic
;
pyrazine:phthalic acid cocrystal
;
_space_group_crystal_system monoclinic
_space_group_IT_number 14
_space_group_name_Hall '-P 2ybc'
_space_group_name_H-M_alt 'P 1 21/c 1'
_symmetry_space_group_name_Hall '-P 2ybc'
_symmetry_space_group_name_H-M 'P 1 21/c 1'
_cell_angle_alpha 90
_cell_angle_beta 122.2085(29)
_cell_angle_gamma 90
_cell_formula_units_Z 4
_cell_length_a 6.93440(24)
_cell_length_b 13.59704(73)
_cell_length_c 14.51054(72)
_cell_measurement_temperature 295
_cell_volume 1157.62(10)
_computing_cell_refinement 'DICVOL 06 (Louer et al)'
_computing_data_collection 'X'Pert Data Collector (Panalytical )'
_computing_structure_refinement 'Topas Academic (Coelho 2007)'
_computing_structure_solution 'DASH (David et al 2008)'
_diffrn_ambient_temperature 295
_diffrn_detector X'Celerator
_diffrn_measurement_device_type 'Panalytical X'pert Powder'
_diffrn_radiation_monochromator none
_diffrn_source 'sealed X-ray tube'
_diffrn_source_target Cu
_exptl_crystal_density_diffrn 1.4128(1)
_exptl_crystal_density_method 'not measured'
_exptl_crystal_F_000 512
_pd_block_diffractogram_id pyrphtalprofile
_pd_char_colour white
_pd_instr_location ' ?'
_pd_meas_2theta_range_inc 0.008
_pd_meas_2theta_range_max 80
_pd_meas_2theta_range_min 3
_pd_meas_number_of_points 9215
_pd_meas_scan_method cont
_pd_prep_temperature 293
_pd_proc_ls_background_function 'Chebyshev polynomial'
_pd_proc_ls_profile_function pseudo-Voigt
_pd_proc_ls_prof_R_factor 0.092
_pd_proc_ls_prof_wR_expected 0.115
_pd_proc_ls_prof_wR_factor 0.122
_pd_spec_mounting ' packed powder pellet'
_pd_spec_mount_mode reflection
_pd_spec_shape flat_sheet
_pd_spec_size_axial 14
_pd_spec_size_equat 10
_pd_spec_size_thick 0.5
_refine_ls_extinction_method none
_refine_ls_goodness_of_fit_all 1.064
_refine_ls_matrix_type fullcycle
_refine_ls_number_constraints 0
_refine_ls_number_parameters 105
_refine_ls_number_restraints 61
_refine_ls_R_I_factor .034
_refine_ls_structure_factor_coef Inet
_refine_ls_weighting_details 1/[Y~i~+\s(Y~i~)]
_refine_ls_weighting_scheme sigma
_cod_data_source_file c2ce25121c.txt
_cod_data_source_block pyrphtal
_cod_database_code 7208189

loop_
_symmetry_equiv_pos_site_id
_symmetry_equiv_pos_as_xyz
1 '-x, -y, -z'
2 '-x, y+1/2, -z+1/2'
3 'x, -y+1/2, z+1/2'
4 'x, y, z'

loop_
_atom_site_label
_atom_site_type_symbol
_atom_site_fract_x
_atom_site_fract_y
_atom_site_fract_z
_atom_site_occupancy
_atom_site_B_iso_or_equiv
C12 C 0.4553(19) 0.56431(44) 0.77423(53) 1 6.65(17)
C11 C 0.5333(17) 0.59615(58) 0.87298(44) 1 6.65(17)
C10 C 0.5731(16) 0.68962(44) 0.89275(50) 1 6.65(17)
C9 C 0.5188(18) 0.75835(42) 0.80364(52) 1 6.65(17)
C8 C 0.4462(12) 0.72913(39) 0.71150(62) 1 6.65(17)
C13 C 0.4080(18) 0.63269(47) 0.68932(70) 1 6.65(17)
C14 C 0.3272(13) 0.59283(51) 0.57734(51) 1 6.65(17)
O3 O 0.3227(14) 0.64125(77) 0.49758(72) 1 6.65(17)
O4 O 0.2650(11) 0.50375(59) 0.55901(47) 1 6.65(17)
C7 C 0.39726(97) 0.81057(74) 0.62741(66) 1 6.65(17)
O1 O 0.5353(16) 0.83994(77) 0.60752(73) 1 6.65(17)
O2 O 0.17713(82) 0.83265(64) 0.56186(57) 1 6.65(17)
H12 H 0.4375(53) 0.5104(35) 0.7621(23) 1 6.65(17)
H11 H 0.5743(56) 0.5430(23) 0.9433(20) 1 6.65(17)
H10 H 0.6308(46) 0.7193(22) 0.9747(19) 1 6.65(17)
H9 H 0.5413(41) 0.8203(36) 0.8178(18) 1 6.65(17)
H14 H 0.2184(44) 0.4852(26) 0.4789(24) 1 6.65(17)
H13 H 0.1599(44) 0.8683(23) 0.5071(23) 1 6.65(17)
N1 N -0.0425(17) 0.39850(71) 0.13755(41) 1 6.65(17)
C2 C -0.0255(20) 0.49610(59) 0.16539(51) 1 6.65(17)
C3 C 0.0652(20) 0.52384(58) 0.27408(48) 1 6.65(17)
N4 N 0.1211(19) 0.45514(77) 0.34928(40) 1 6.65(17)
C5 C 0.1009(19) 0.36136(59) 0.31934(44) 1 6.65(17)
C6 C 0.0142(18) 0.33480(57) 0.21252(44) 1 6.65(17)
H2 H -0.0873(49) 0.5547(22) 0.0946(22) 1 6.65(17)
H3 H 0.0910(47) 0.5938(29) 0.3029(24) 1 6.65(17)
H5 H 0.1595(51) 0.2979(25) 0.3929(21) 1 6.65(17)
H6 H -0.0037(39) 0.2781(28) 0.1927(22) 1 6.65(17)

loop_
_audit_conform.dict_name
_audit_conform.dict_location
cif_core.dic ftp://ftp.iucr.org/pub/cif_core.dic
cif_pd.dic ftp://ftp.iucr.org/pub/cif_pd.dic

loop_
_diffrn_radiation_type
_diffrn_radiation_wavelength
CuK\a~1~ 1.54056
CuK\a~2~ 1.54439

loop_
_geom_angle_atom_site_label_1
_geom_angle_atom_site_label_2
_geom_angle_atom_site_label_3
_geom_angle
C2 N1 C6 117.7(9)
N1 C6 C5 122.1(9)
C6 C5 N4 121.7(9)
C5 N4 C3 118.2(9)
N4 C3 C2 119.6(9)
C3 C2 N1 120.5(9)
O4 C14 O3 116.6(8)
O4 C14 C13 117.3(7)
C14 C13 C12 118.4(8)
C13 C12 C11 119.9(8)
C12 C11 C10 118.8(8)
C11 C10 C9 120.1(8)
C10 C9 C8 121.3(8)
C9 C8 C13 119.7(8)
C8 C13 C12 120.1(8)
C14 C13 C8 121.4(8)
C13 C8 C7 125.3(7)
O2 C7 O1 120.5(9)
N1 C6 H6 115(2)
H5 C5 N4 117(2)
N4 C3 H3 114(2)
N1 C2 H2 117(2)
H14 O4 C14 109(2)
C13 C12 H12 120(3)
H11 C11 C10 120(2)
H10 C10 C9 119(2)
H9 C9 C8 120(2)
H13 O2 C7 109(2)

loop_
_geom_bond_atom_site_label_1
_geom_bond_atom_site_label_2
_geom_bond_distance
C5 N4 1.33(1)
C5 C6 1.379(9)
C6 N1 1.28(1)
N1 C2 1.37(1)
C2 C3 1.40(1)
C14 O4 1.27(1)
C14 O3 1.32(1)
C14 C13 1.51(1)
C13 C12 1.44(1)
C11 C12 1.31(1)
C11 C10 1.30(1)
C10 C9 1.47(1)
C9 C8 1.22(1)
C8 C13 1.343(8)
C8 C7 1.55(1)
C7 O1 1.21(2)
C7 O2 1.333(7)
C6 H6 0.81(4)
C5 H5 1.26(3)
C3 H3 1.02(4)
C2 H2 1.19(3)
O4 H14 1.06(4)
O2 H13 0.88(4)
C12 H12 0.75(5)
C11 H11 1.16(3)
C10 H10 1.11(3)
C9 H9 0.86(5)

loop_
_geom_hbond_atom_site_label_D
_geom_hbond_atom_site_label_H
_geom_hbond_atom_site_label_A
_geom_hbond_site_symmetry_A
_geom_hbond_distance_DH
_geom_hbond_distance_HA
_geom_hbond_distance_DA
_geom_hbond_angle_DHA
O4 H14 N4 . 1.06(4) 1.68(3) 2.731(9) 175(3)
O2 H13 N1 2_555 0.88(4) 1.85(3) 2.68(1) 156(3)
